data_1100931
loop_
_publ_author_name
'Mizukami, Shin'
'Houjou, Hirohiko'
'Sugaya, Kenta'
'Koyama, Emiko'
'Tokuhisa, Hideo'
'Sasaki, Takeshi'
'Kanesato, Masatoshi'

_publ_section_title
;
 Fluorescence Color Modulation by Intramolecular and Intermolecular
 \p--\p Interactions in a Helical Zinc(II) Complex
;
_journal_coden_ASTM CMATEX
_journal_issue 1
_journal_name_full 'Chemistry of Materials'
_journal_page_first 50
_journal_page_last 56
_journal_paper_doi 10.1021/cm049744s
_journal_volume 17
_journal_year 2005
_chemical_formula_moiety 'C52 H68 N4 O5 Zn2 '
_chemical_formula_sum 'C52 H68 N4 O5 Zn2'
_chemical_formula_weight 959.89
_chemical_melting_point ?
_space_group_IT_number 14
_symmetry_cell_setting monoclinic
_symmetry_Int_Tables_number 14
_symmetry_space_group_name_Hall '-P 2ybc'
_symmetry_space_group_name_H-M 'P 1 21/c 1'
_cell_angle_alpha 90
_cell_angle_beta 99.73(4)
_cell_angle_gamma 90
_cell_formula_units_Z 4
_cell_length_a 15.307(6)
_cell_length_b 19.782(6)
_cell_length_c 16.817(7)
_cell_measurement_reflns_used 42111
_cell_measurement_temperature 193.1
_cell_measurement_theta_max 27.4
_cell_measurement_theta_min 3.0
_cell_volume 5019.0(3)
_computing_cell_refinement PROCESS-AUTO
_computing_data_collection PROCESS-AUTO
_computing_data_reduction CrystalStructure
_computing_publication_material 'CrystalStructure Ver. 3.10'
_computing_structure_refinement CRYSTALS
_computing_structure_solution DirectMethod
_diffrn_detector_area_resol_mean 10.00
_diffrn_measured_fraction_theta_full 0.9934
_diffrn_measured_fraction_theta_max 0.9934
_diffrn_measurement_device_type 'Rigaku RAXIS-RAPID'
_diffrn_measurement_method \w
_diffrn_radiation_type 'Mo K\a'
_diffrn_radiation_wavelength 0.7107
_diffrn_reflns_av_R_equivalents 0.055
_diffrn_reflns_limit_h_max 19
_diffrn_reflns_limit_h_min -19
_diffrn_reflns_limit_k_max 25
_diffrn_reflns_limit_k_min -25
_diffrn_reflns_limit_l_max 21
_diffrn_reflns_limit_l_min -21
_diffrn_reflns_number 47374
_diffrn_reflns_theta_full 27.41
_diffrn_reflns_theta_max 27.41
_exptl_absorpt_coefficient_mu 1.005
_exptl_absorpt_correction_T_max 0.778
_exptl_absorpt_correction_T_min 0.676
_exptl_absorpt_correction_type numerical
_exptl_absorpt_process_details
;
    Higashi, T. (1999). Program for Absorption Correction.
    Rigaku Corporation, Tokyo, Japan.
;
_exptl_crystal_colour yellow
_exptl_crystal_density_diffrn 1.270
_exptl_crystal_density_meas ?
_exptl_crystal_density_method 'not measured'
_exptl_crystal_description prism
_exptl_crystal_F_000 2032.00
_exptl_crystal_size_max 0.40
_exptl_crystal_size_mid 0.35
_exptl_crystal_size_min 0.25
_refine_diff_density_max 0.95
_refine_diff_density_min -0.87
_refine_ls_extinction_coef 71.2(2)
_refine_ls_extinction_method 'Larson (1970) Crystallographic Computing eq. 22'
_refine_ls_goodness_of_fit_ref 0.811
_refine_ls_hydrogen_treatment refall
_refine_ls_number_parameters 637
_refine_ls_number_reflns 7336
_refine_ls_R_factor_gt 0.0490
_refine_ls_shift/su_max 0.0090
_refine_ls_structure_factor_coef Fsqd
_refine_ls_weighting_details 'w = 1/[0.0008Fo^2^ + 2.0000\s^2^(Fo) + 0.2000]/(4Fo^2^)'
_refine_ls_weighting_scheme calc
_refine_ls_wR_factor_ref 0.1010
_reflns_number_gt 6595
_reflns_number_total 11357
_reflns_threshold_expression F^2^>2.0\s(F^2^)
_cod_data_source_file 1
_cod_data_source_block cm049744ssi20040219_042336.cif
_cod_duplicate_entry 4000537
_cod_depositor_comments
;
The following automatic conversions were performed:

'_chemical_melting_point' value ' not measured ' was changed to '?' -
the value is undefined or not given.

Automatic conversion script
Id: cif_fix_values 1646 2011-03-28 12:23:43Z adriana 
;
_cod_original_formula_sum 'C52 H68 N4 O5 Zn2 '
_cod_database_code 1100931

loop_
_symmetry_equiv_pos_as_xyz
x,y,z
-x,-y,-z
-x,y+1/2,-z+1/2
x,-y+1/2,z+1/2

loop_
_atom_site_label
_atom_site_type_symbol
_atom_site_fract_x
_atom_site_fract_y
_atom_site_fract_z
_atom_site_U_iso_or_equiv
_atom_site_adp_type
_atom_site_occupancy
_atom_site_symmetry_multiplicity
_atom_site_calc_flag
_atom_site_refinement_flags
_atom_site_disorder_assembly
_atom_site_disorder_group
Zn1 Zn -0.16982(3) -0.08365(2) -0.91413(2) 0.0316(1) Uani 1.00 1 d . . .
Zn2 Zn -0.36950(3) -0.12177(2) -1.09342(3) 0.0388(1) Uani 1.00 1 d . . .
O1 O -0.2136(2) -0.0369(1) -0.8307(1) 0.0404(8) Uani 1.00 1 d . . .
O2 O -0.3589(2) -0.0995(1) -1.2013(2) 0.0435(8) Uani 1.00 1 d . . .
O3 O -0.0459(2) -0.1056(1) -0.8937(1) 0.0468(9) Uani 1.00 1 d . . .
O4 O -0.4767(2) -0.1585(1) -1.0689(2) 0.0424(8) Uani 1.00 1 d . . .
C49 C -0.0820(4) -0.1760(3) -0.5520(5) 0.105(3) Uani 1.00 1 d . . .
N1 N -0.2267(3) -0.1717(2) -0.8983(2) 0.050(1) Uani 1.00 1 d . . .
N2 N -0.2742(2) -0.1919(2) -1.0801(2) 0.047(1) Uani 1.00 1 d . . .
N3 N -0.1667(2) -0.0396(1) -1.0203(2) 0.0315(9) Uani 1.00 1 d . . .
N4 N -0.3638(2) -0.0455(1) -1.0137(2) 0.0333(9) Uani 1.00 1 d . . .
C1 C -0.2054(4) -0.2328(2) -0.9468(3) 0.075(2) Uani 1.00 1 d . . .
C2 C -0.2687(4) -0.2459(2) -1.0177(3) 0.068(2) Uani 1.00 1 d . . .
C3 C -0.2360(3) 0.0054(2) -1.0634(2) 0.039(1) Uani 1.00 1 d . . .
C4 C -0.3116(3) 0.0165(2) -1.0176(3) 0.042(1) Uani 1.00 1 d . . .
C5 C -0.2640(3) -0.1803(3) -0.8369(3) 0.059(2) Uani 1.00 1 d . . .
C6 C -0.2818(3) -0.1319(3) -0.7775(3) 0.050(1) Uani 1.00 1 d . . .
C7 C -0.2521(3) -0.0632(2) -0.7740(2) 0.044(1) Uani 1.00 1 d . . .
C8 C -0.2662(4) -0.0225(3) -0.7078(3) 0.067(2) Uani 1.00 1 d . . .
C9 C -0.3140(4) -0.0503(4) -0.6523(3) 0.090(2) Uani 1.00 1 d . . .
C10 C -0.3446(4) -0.1166(4) -0.6576(4) 0.094(2) Uani 1.00 1 d . . .
C11 C -0.3267(3) -0.1569(3) -0.7175(3) 0.079(2) Uani 1.00 1 d . . .
C12 C -0.2356(5) 0.0487(3) -0.7012(3) 0.086(2) Uani 1.00 1 d . . .
C13 C -0.1366(5) 0.0525(3) -0.6999(3) 0.091(2) Uani 1.00 1 d . . .
C14 C -0.2833(5) 0.0925(3) -0.7702(3) 0.105(3) Uani 1.00 1 d . . .
C15 C -0.2509(7) 0.0820(4) -0.6210(4) 0.165(4) Uani 1.00 1 d . . .
C16 C -0.2209(3) -0.1957(2) -1.1318(3) 0.054(1) Uani 1.00 1 d . . .
C17 C -0.2189(3) -0.1535(2) -1.2016(3) 0.044(1) Uani 1.00 1 d . . .
C18 C -0.2893(3) -0.1097(2) -1.2354(2) 0.036(1) Uani 1.00 1 d . . .
C19 C -0.2852(3) -0.0757(2) -1.3099(2) 0.043(1) Uani 1.00 1 d . . .
C20 C -0.2090(4) -0.0838(3) -1.3426(3) 0.061(2) Uani 1.00 1 d . . .
C21 C -0.1388(4) -0.1251(3) -1.3083(3) 0.068(2) Uani 1.00 1 d . . .
C22 C -0.1443(3) -0.1605(3) -1.2399(3) 0.059(2) Uani 1.00 1 d . . .
C23 C -0.3632(3) -0.0325(2) -1.3502(2) 0.054(1) Uani 1.00 1 d . . .
C24 C -0.3763(3) 0.0284(2) -1.2971(3) 0.057(2) Uani 1.00 1 d . . .
C25 C -0.3469(5) -0.0039(3) -1.4320(3) 0.104(3) Uani 1.00 1 d . . .
C26 C -0.4473(4) -0.0746(3) -1.3664(3) 0.084(2) Uani 1.00 1 d . . .
C27 C -0.0993(2) -0.0499(2) -1.0555(2) 0.032(1) Uani 1.00 1 d . . .
C28 C -0.0208(2) -0.0891(2) -1.0280(2) 0.031(1) Uani 1.00 1 d . . .
C29 C 0.0034(2) -0.1150(2) -0.9487(2) 0.034(1) Uani 1.00 1 d . . .
C30 C 0.0853(3) -0.1511(2) -0.9280(3) 0.040(1) Uani 1.00 1 d . . .
C31 C 0.1361(3) -0.1604(2) -0.9876(3) 0.049(1) Uani 1.00 1 d . . .
C32 C 0.1126(3) -0.1346(2) -1.0653(3) 0.052(1) Uani 1.00 1 d . . .
C33 C 0.0365(3) -0.0986(2) -1.0847(2) 0.044(1) Uani 1.00 1 d . . .
C34 C 0.1131(3) -0.1780(3) -0.8416(3) 0.053(1) Uani 1.00 1 d . . .
C35 C 0.0443(3) -0.2296(3) -0.8218(3) 0.077(2) Uani 1.00 1 d . . .
C36 C 0.2035(3) -0.2134(3) -0.8309(3) 0.082(2) Uani 1.00 1 d . . .
C37 C 0.1219(3) -0.1197(3) -0.7807(3) 0.070(2) Uani 1.00 1 d . . .
C38 C -0.4086(2) -0.0504(2) -0.9548(2) 0.034(1) Uani 1.00 1 d . . .
C39 C -0.4678(2) -0.1047(2) -0.9406(2) 0.032(1) Uani 1.00 1 d . . .
C40 C -0.4988(2) -0.1561(2) -0.9974(2) 0.034(1) Uani 1.00 1 d . . .
C41 C -0.5579(3) -0.2067(2) -0.9755(3) 0.040(1) Uani 1.00 1 d . . .
C42 C -0.5787(3) -0.2037(2) -0.8993(3) 0.049(1) Uani 1.00 1 d . . .
C43 C -0.5489(3) -0.1531(3) -0.8440(3) 0.052(1) Uani 1.00 1 d . . .
C44 C -0.4945(3) -0.1035(2) -0.8645(2) 0.043(1) Uani 1.00 1 d . . .
C45 C -0.5944(3) -0.2616(2) -1.0362(3) 0.051(1) Uani 1.00 1 d . . .
C46 C -0.5188(3) -0.3029(2) -1.0630(3) 0.056(2) Uani 1.00 1 d . . .
C47 C -0.6535(3) -0.3123(3) -0.9998(4) 0.075(2) Uani 1.00 1 d . . .
C48 C -0.6512(3) -0.2294(3) -1.1097(3) 0.074(2) Uani 1.00 1 d . . .
C50 C -0.0794(7) -0.1145(5) -0.580(1) 0.284(7) Uani 1.00 1 d . . .
C51 C 0.006(1) -0.0906(6) -0.557(1) 0.35(1) Uani 1.00 1 d . . .
C52 C 0.0574(7) -0.1544(7) -0.5648(7) 0.197(6) Uani 1.00 1 d . . .
O5 O -0.0071(7) -0.1985(6) -0.569(1) 0.400(8) Uani 1.00 1 d . . .
H1 H -0.2005(4) -0.2715(2) -0.9128(3) 0.085(2) Uiso 1.00 1 c . . .
H2 H -0.1503(4) -0.2246(2) -0.9638(3) 0.085(2) Uiso 1.00 1 c . . .
H3 H -0.2557(4) -0.2877(2) -1.0408(3) 0.080(2) Uiso 1.00 1 c . . .
H4 H -0.3250(4) -0.2485(2) -1.0013(3) 0.080(2) Uiso 1.00 1 c . . .
H5 H -0.2595(3) -0.0145(2) -1.1139(2) 0.047(2) Uiso 1.00 1 c . . .
H6 H -0.2098(3) 0.0477(2) -1.0721(2) 0.047(2) Uiso 1.00 1 c . . .
H7 H -0.2874(3) 0.0304(2) -0.9643(3) 0.049(2) Uiso 1.00 1 c . . .
H8 H -0.3496(3) 0.0509(2) -1.0433(3) 0.050(2) Uiso 1.00 1 c . . .
H9 H -0.2826(3) -0.2253(3) -0.8292(3) 0.069(2) Uiso 1.00 1 c . . .
H10 H -0.3258(4) -0.0229(4) -0.6090(3) 0.114(3) Uiso 1.00 1 c . . .
H11 H -0.3786(4) -0.1331(4) -0.6194(4) 0.117(3) Uiso 1.00 1 c . . .
H12 H -0.3448(3) -0.2029(3) -0.7193(3) 0.095(2) Uiso 1.00 1 c . . .
H13 H -0.1236(5) 0.0337(3) -0.7486(3) 0.107(3) Uiso 1.00 1 c . . .
H14 H -0.1070(5) 0.0273(3) -0.6553(3) 0.107(3) Uiso 1.00 1 c . . .
H15 H -0.1172(5) 0.0981(3) -0.6954(3) 0.107(3) Uiso 1.00 1 c . . .
H16 H -0.2628(5) 0.1379(3) -0.7655(3) 0.131(3) Uiso 1.00 1 c . . .
H17 H -0.3447(5) 0.0914(3) -0.7674(3) 0.131(3) Uiso 1.00 1 c . . .
H18 H -0.2740(5) 0.0745(3) -0.8205(3) 0.131(3) Uiso 1.00 1 c . . .
H19 H -0.2304(7) 0.1274(4) -0.6178(4) 0.207(5) Uiso 1.00 1 c . . .
H20 H -0.2204(7) 0.0571(4) -0.5764(4) 0.207(5) Uiso 1.00 1 c . . .
H21 H -0.3127(7) 0.0813(4) -0.6198(4) 0.207(5) Uiso 1.00 1 c . . .
H22 H -0.1776(3) -0.2305(2) -1.1224(3) 0.064(2) Uiso 1.00 1 c . . .
H23 H -0.2043(4) -0.0600(3) -1.3908(3) 0.078(2) Uiso 1.00 1 c . . .
H24 H -0.0876(4) -0.1287(3) -1.3330(3) 0.087(2) Uiso 1.00 1 c . . .
H25 H -0.0973(3) -0.1897(3) -1.2172(3) 0.072(2) Uiso 1.00 1 c . . .
H26 H -0.3244(3) 0.0556(2) -1.2895(3) 0.068(2) Uiso 1.00 1 c . . .
H27 H -0.3875(3) 0.0131(2) -1.2462(3) 0.068(2) Uiso 1.00 1 c . . .
H28 H -0.4252(3) 0.0544(2) -1.3228(3) 0.068(2) Uiso 1.00 1 c . . .
H29 H -0.3386(5) -0.0400(3) -1.4672(3) 0.127(3) Uiso 1.00 1 c . . .
H30 H -0.2952(5) 0.0236(3) -1.4231(3) 0.127(3) Uiso 1.00 1 c . . .
H31 H -0.3963(5) 0.0226(3) -1.4557(3) 0.127(3) Uiso 1.00 1 c . . .
H32 H -0.4951(4) -0.0473(3) -1.3916(3) 0.096(2) Uiso 1.00 1 c . . .
H33 H -0.4600(4) -0.0913(3) -1.3166(3) 0.096(2) Uiso 1.00 1 c . . .
H34 H -0.4394(4) -0.1115(3) -1.4006(3) 0.096(2) Uiso 1.00 1 c . . .
H35 H -0.1018(2) -0.0287(2) -1.1066(2) 0.039(1) Uiso 1.00 1 c . . .
H36 H 0.1894(3) -0.1857(2) -0.9746(3) 0.059(2) Uiso 1.00 1 c . . .
H37 H 0.1497(3) -0.1420(2) -1.1044(3) 0.064(2) Uiso 1.00 1 c . . .
H38 H 0.0212(3) -0.0795(2) -1.1371(2) 0.053(2) Uiso 1.00 1 c . . .
H39 H -0.0126(3) -0.2093(3) -0.8264(3) 0.094(2) Uiso 1.00 1 c . . .
H40 H 0.0617(3) -0.2464(3) -0.7685(3) 0.094(2) Uiso 1.00 1 c . . .
H41 H 0.0419(3) -0.2659(3) -0.8592(3) 0.094(2) Uiso 1.00 1 c . . .
H42 H 0.1989(3) -0.2497(3) -0.8683(3) 0.098(3) Uiso 1.00 1 c . . .
H43 H 0.2191(3) -0.2305(3) -0.7776(3) 0.098(3) Uiso 1.00 1 c . . .
H44 H 0.2478(3) -0.1827(3) -0.8417(3) 0.098(3) Uiso 1.00 1 c . . .
H45 H 0.1665(3) -0.0895(3) -0.7921(3) 0.083(2) Uiso 1.00 1 c . . .
H46 H 0.1378(3) -0.1366(3) -0.7273(3) 0.083(2) Uiso 1.00 1 c . . .
H47 H 0.0670(3) -0.0964(3) -0.7855(3) 0.083(2) Uiso 1.00 1 c . . .
H48 H -0.4020(2) -0.0143(2) -0.9171(2) 0.040(1) Uiso 1.00 1 c . . .
H49 H -0.6151(3) -0.2384(2) -0.8834(3) 0.061(2) Uiso 1.00 1 c . . .
H50 H -0.5664(3) -0.1529(3) -0.7925(3) 0.065(2) Uiso 1.00 1 c . . .
H51 H -0.4747(3) -0.0683(2) -0.8275(2) 0.052(2) Uiso 1.00 1 c . . .
H52 H -0.5433(3) -0.3357(2) -1.1017(3) 0.068(2) Uiso 1.00 1 c . . .
H53 H -0.4855(3) -0.3249(2) -1.0176(3) 0.068(2) Uiso 1.00 1 c . . .
H54 H -0.4812(3) -0.2733(2) -1.0863(3) 0.068(2) Uiso 1.00 1 c . . .
H55 H -0.7013(3) -0.2890(3) -0.9828(4) 0.092(2) Uiso 1.00 1 c . . .
H56 H -0.6191(3) -0.3342(3) -0.9549(4) 0.092(2) Uiso 1.00 1 c . . .
H57 H -0.6761(3) -0.3451(3) -1.0393(4) 0.092(2) Uiso 1.00 1 c . . .
H58 H -0.6164(3) -0.1976(3) -1.1329(3) 0.084(2) Uiso 1.00 1 c . . .
H59 H -0.7003(3) -0.2070(3) -1.0937(3) 0.084(2) Uiso 1.00 1 c . . .
H60 H -0.6719(3) -0.2633(3) -1.1482(3) 0.084(2) Uiso 1.00 1 c . . .
H61 H -0.1206(7) -0.0862(5) -0.559(1) 0.32(1) Uiso 1.00 1 c . . .
H62 H -0.0939(7) -0.1161(5) -0.637(1) 0.32(1) Uiso 1.00 1 c . . .
H63 H 0.015(1) -0.0736(6) -0.503(1) 0.41(1) Uiso 1.00 1 c . . .
H64 H 0.021(1) -0.0568(6) -0.592(1) 0.41(1) Uiso 1.00 1 c . . .
H65 H 0.1034(7) -0.1596(7) -0.5196(7) 0.249(7) Uiso 1.00 1 c . . .
H66 H 0.0820(7) -0.1556(7) -0.6130(7) 0.249(7) Uiso 1.00 1 c . . .
H67 H -0.1304(4) -0.2024(3) -0.5779(5) 0.122(3) Uiso 1.00 1 c . . .
H68 H -0.0834(4) -0.1738(3) -0.4958(5) 0.122(3) Uiso 1.00 1 c . . .

loop_
_atom_site_aniso_label
_atom_site_aniso_U_11
_atom_site_aniso_U_22
_atom_site_aniso_U_33
_atom_site_aniso_U_12
_atom_site_aniso_U_13
_atom_site_aniso_U_23
Zn1 0.0294(2) 0.0373(3) 0.0286(2) 0.0015(2) 0.0069(2) 0.0033(2)
Zn2 0.0485(3) 0.0331(3) 0.0388(3) 0.0035(2) 0.0193(2) 0.0069(2)
O1 0.053(2) 0.038(2) 0.035(2) 0.002(1) 0.024(1) 0.009(1)
O2 0.047(2) 0.047(2) 0.041(2) 0.009(1) 0.019(1) 0.010(1)
O3 0.038(2) 0.076(2) 0.028(1) 0.011(1) 0.010(1) 0.009(1)
O4 0.046(2) 0.047(2) 0.035(2) -0.008(1) 0.011(1) 0.003(1)
C49 0.035(3) 0.085(5) 0.184(7) -0.015(3) -0.012(4) 0.068(5)
N1 0.067(3) 0.036(2) 0.042(2) -0.005(2) -0.007(2) 0.013(2)
N2 0.062(3) 0.036(2) 0.043(2) 0.010(2) 0.011(2) 0.010(2)
N3 0.028(2) 0.031(2) 0.036(2) -0.004(1) 0.005(1) 0.006(1)
N4 0.029(2) 0.031(2) 0.040(2) 0.003(1) 0.008(1) 0.007(1)
C1 0.094(4) 0.036(3) 0.083(4) -0.001(3) -0.018(3) 0.009(3)
C2 0.093(4) 0.040(3) 0.066(3) 0.009(3) 0.003(3) 0.018(3)
C3 0.036(2) 0.033(2) 0.047(3) -0.001(2) 0.008(2) 0.019(2)
C4 0.038(2) 0.030(2) 0.056(3) 0.002(2) 0.005(2) 0.013(2)
C5 0.059(3) 0.052(3) 0.060(3) -0.022(2) -0.009(3) 0.025(3)
C6 0.026(2) 0.073(3) 0.052(3) 0.001(2) 0.006(2) 0.037(3)
C7 0.042(3) 0.056(3) 0.038(2) 0.015(2) 0.021(2) 0.022(2)
C8 0.097(4) 0.067(4) 0.048(3) 0.036(3) 0.045(3) 0.025(3)
C9 0.106(5) 0.120(6) 0.058(4) 0.059(4) 0.053(3) 0.039(4)
C10 0.058(4) 0.150(7) 0.083(5) 0.019(4) 0.041(3) 0.068(5)
C11 0.055(3) 0.118(5) 0.065(4) -0.014(3) 0.014(3) 0.056(4)
C12 0.149(6) 0.070(4) 0.051(3) 0.019(4) 0.054(4) 0.005(3)
C13 0.171(7) 0.050(3) 0.046(3) -0.030(4) 0.006(4) -0.006(3)
C14 0.185(7) 0.067(4) 0.077(4) 0.055(4) 0.057(4) 0.025(3)
C15 0.36(1) 0.095(6) 0.066(4) 0.044(7) 0.103(6) -0.003(4)
C16 0.058(3) 0.047(3) 0.055(3) 0.020(2) 0.008(2) -0.000(2)
C17 0.042(3) 0.047(3) 0.045(3) 0.000(2) 0.015(2) -0.005(2)
C18 0.040(2) 0.036(2) 0.033(2) -0.004(2) 0.012(2) -0.003(2)
C19 0.057(3) 0.043(3) 0.032(2) -0.011(2) 0.015(2) -0.009(2)
C20 0.084(4) 0.057(3) 0.053(3) -0.011(3) 0.040(3) -0.006(3)
C21 0.063(3) 0.077(4) 0.078(4) -0.014(3) 0.052(3) -0.022(3)
C22 0.045(3) 0.067(3) 0.069(3) 0.004(2) 0.015(3) -0.020(3)
C23 0.076(3) 0.061(3) 0.024(2) -0.003(3) 0.004(2) 0.005(2)
C24 0.079(4) 0.052(3) 0.039(3) 0.008(3) 0.003(2) 0.010(2)
C25 0.173(7) 0.106(5) 0.037(3) 0.022(5) 0.027(4) 0.019(3)
C26 0.083(4) 0.091(4) 0.065(4) -0.006(4) -0.028(3) -0.007(3)
C27 0.033(2) 0.034(2) 0.031(2) -0.009(2) 0.008(2) 0.005(2)
C28 0.029(2) 0.036(2) 0.030(2) -0.006(2) 0.008(2) 0.000(2)
C29 0.029(2) 0.038(2) 0.035(2) -0.005(2) 0.005(2) -0.000(2)
C30 0.033(2) 0.044(2) 0.043(2) -0.000(2) 0.010(2) 0.005(2)
C31 0.033(2) 0.059(3) 0.056(3) 0.007(2) 0.007(2) 0.000(2)
C32 0.040(3) 0.076(3) 0.043(3) 0.005(2) 0.019(2) -0.009(2)
C33 0.037(2) 0.063(3) 0.033(2) -0.006(2) 0.010(2) -0.001(2)
C34 0.029(2) 0.074(3) 0.056(3) 0.011(2) 0.008(2) 0.024(3)
C35 0.056(3) 0.094(4) 0.085(4) 0.011(3) 0.020(3) 0.050(3)
C36 0.046(3) 0.125(5) 0.075(4) 0.027(3) 0.011(3) 0.041(4)
C37 0.045(3) 0.125(5) 0.037(3) 0.002(3) -0.001(2) 0.023(3)
C38 0.030(2) 0.036(2) 0.033(2) 0.007(2) -0.002(2) 0.001(2)
C39 0.021(2) 0.039(2) 0.037(2) 0.005(2) 0.004(2) 0.009(2)
C40 0.028(2) 0.037(2) 0.037(2) 0.007(2) 0.006(2) 0.009(2)
C41 0.029(2) 0.037(2) 0.056(3) 0.005(2) 0.012(2) 0.013(2)
C42 0.034(2) 0.048(3) 0.069(3) 0.004(2) 0.025(2) 0.016(2)
C43 0.043(3) 0.069(3) 0.049(3) 0.010(2) 0.023(2) 0.013(2)
C44 0.036(2) 0.054(3) 0.040(2) 0.007(2) 0.013(2) 0.003(2)
C45 0.034(2) 0.043(3) 0.075(3) -0.006(2) 0.005(2) 0.003(2)
C46 0.053(3) 0.045(3) 0.071(3) -0.006(2) 0.017(3) -0.005(2)
C47 0.047(3) 0.055(3) 0.130(5) -0.016(2) 0.032(3) -0.001(3)
C48 0.050(3) 0.069(4) 0.092(4) -0.007(3) -0.019(3) -0.006(3)
C50 0.110(8) 0.079(6) 0.60(3) -0.032(6) -0.12(1) 0.11(1)
C51 0.23(2) 0.098(9) 0.68(4) 0.01(1) -0.02(2) 0.04(1)
C52 0.133(9) 0.26(1) 0.23(1) 0.06(1) 0.114(9) 0.11(1)
O5 0.154(9) 0.20(1) 0.85(3) -0.045(8) 0.10(1) -0.07(1)

loop_
_atom_type_symbol
_atom_type_description
_atom_type_scat_dispersion_real
_atom_type_scat_dispersion_imag
_atom_type_scat_source
C C 0.003 0.002
;
International Tables for Crystallography
(1992, Vol. C, Tables 4.2.6.8 and 6.1.1.4)
;
H H 0.000 0.000
;
International Tables for Crystallography
(1992, Vol. C, Table 6.1.1.4)
;
N N 0.006 0.003
;
International Tables for Crystallography
(1992, Vol. C, Tables 4.2.6.8 and 6.1.1.4)
;
O O 0.011 0.006
;
International Tables for Crystallography
(1992, Vol. C, Tables 4.2.6.8 and 6.1.1.4)
;
Zn Zn 0.284 1.430
;
International Tables for Crystallography
(1992, Vol. C, Tables 4.2.6.8 and 6.1.1.4)
;

loop_
_geom_angle_atom_site_label_1
_geom_angle_site_symmetry_1
_geom_angle_atom_site_label_2
_geom_angle_site_symmetry_2
_geom_angle_atom_site_label_3
_geom_angle_site_symmetry_3
_geom_angle
_geom_angle_publ_flag
O1 . Zn1 . O3 . 116.10(12) yes
O1 . Zn1 . N1 . 96.37(14) yes
O3 . Zn1 . N1 . 102.73(14) yes
O1 . Zn1 . N3 . 120.96(12) yes
O3 . Zn1 . N3 . 94.99(12) yes
N1 . Zn1 . N3 . 125.49(14) yes
O2 . Zn2 . O4 . 120.76(12) yes
O2 . Zn2 . N2 . 95.12(13) yes
O4 . Zn2 . N2 . 110.51(13) yes
O2 . Zn2 . N4 . 117.52(12) yes
O4 . Zn2 . N4 . 94.82(12) yes
N2 . Zn2 . N4 . 119.84(14) yes
Zn1 . O1 . C7 . 127.1(3) yes
Zn2 . O2 . C18 . 126.2(3) yes
Zn1 . O3 . C29 . 125.4(2) yes
Zn2 . O4 . C40 . 123.7(2) yes
C50 . C49 . O5 . 99.1(9) yes
C50 . C49 . H67 . 114.8(9) no
O5 . C49 . H67 . 110.9(9) no
C50 . C49 . H68 . 108.5(9) no
O5 . C49 . H68 . 113.8(9) no
H67 . C49 . H68 . 109.5(9) no
Zn1 . N1 . C1 . 119.1(3) yes
Zn1 . N1 . C5 . 119.5(3) yes
C1 . N1 . C5 . 119.6(4) yes
Zn2 . N2 . C2 . 122.0(3) yes
Zn2 . N2 . C16 . 119.8(3) yes
C2 . N2 . C16 . 117.8(4) yes
Zn1 . N3 . C3 . 125.3(2) yes
Zn1 . N3 . C27 . 118.9(3) yes
C3 . N3 . C27 . 115.7(3) yes
Zn2 . N4 . C4 . 124.0(2) yes
Zn2 . N4 . C38 . 118.9(3) yes
C4 . N4 . C38 . 117.1(3) yes
N1 . C1 . C2 . 114.5(4) yes
N1 . C1 . H1 . 108.7(5) no
C2 . C1 . H1 . 109.2(6) no
N1 . C1 . H2 . 107.9(5) no
C2 . C1 . H2 . 107.0(6) no
H1 . C1 . H2 . 109.5(7) no
N2 . C2 . C1 . 114.1(4) yes
N2 . C2 . H3 . 109.1(5) no
C1 . C2 . H3 . 109.9(6) no
N2 . C2 . H4 . 107.3(5) no
C1 . C2 . H4 . 106.8(6) no
H3 . C2 . H4 . 109.5(7) no
N3 . C3 . C4 . 112.7(3) yes
N3 . C3 . H5 . 108.7(4) no
C4 . C3 . H5 . 108.0(4) no
N3 . C3 . H6 . 108.7(4) no
C4 . C3 . H6 . 109.2(4) no
H5 . C3 . H6 . 109.5(5) no
N4 . C4 . C3 . 111.7(3) yes
N4 . C4 . H7 . 109.1(4) no
C3 . C4 . H7 . 108.3(4) no
N4 . C4 . H8 . 108.7(4) no
C3 . C4 . H8 . 109.6(4) no
H7 . C4 . H8 . 109.5(5) no
N1 . C5 . C6 . 129.5(4) yes
N1 . C5 . H9 . 114.9(6) no
C6 . C5 . H9 . 115.6(5) no
C5 . C6 . C7 . 124.3(4) yes
C5 . C6 . C11 . 115.9(5) yes
C7 . C6 . C11 . 119.7(5) yes
O1 . C7 . C6 . 121.8(4) yes
O1 . C7 . C8 . 119.5(4) yes
C6 . C7 . C8 . 118.7(4) yes
C7 . C8 . C9 . 118.0(5) yes
C7 . C8 . C12 . 120.6(4) yes
C9 . C8 . C12 . 121.3(5) yes
C8 . C9 . C10 . 122.6(6) yes
C8 . C9 . H10 . 118.5(7) no
C10 . C9 . H10 . 118.8(7) no
C9 . C10 . C11 . 119.8(5) yes
C9 . C10 . H11 . 119.9(8) no
C11 . C10 . H11 . 120.3(8) no
C6 . C11 . C10 . 121.0(6) yes
C6 . C11 . H12 . 119.3(6) no
C10 . C11 . H12 . 119.7(7) no
C8 . C12 . C13 . 110.6(5) yes
C8 . C12 . C14 . 112.1(6) yes
C13 . C12 . C14 . 109.3(5) yes
C8 . C12 . C15 . 112.1(5) yes
C13 . C12 . C15 . 105.3(6) yes
C14 . C12 . C15 . 107.2(5) yes
C12 . C13 . H13 . 108.9(6) no
C12 . C13 . H14 . 109.2(6) no
H13 . C13 . H14 . 109.5(8) no
C12 . C13 . H15 . 110.3(6) no
H13 . C13 . H15 . 109.5(8) no
H14 . C13 . H15 . 109.5(8) no
C12 . C14 . H16 . 111.3(7) no
C12 . C14 . H17 . 107.3(7) no
H16 . C14 . H17 . 109.5(8) no
C12 . C14 . H18 . 109.7(7) no
H16 . C14 . H18 . 109.5(8) no
H17 . C14 . H18 . 109.5(8) no
C12 . C15 . H19 . 110.7(8) no
C12 . C15 . H20 . 109.8(8) no
H19 . C15 . H20 . 109.5(1) no
C12 . C15 . H21 . 108.0(8) no
H19 . C15 . H21 . 109.5(1) no
H20 . C15 . H21 . 109.5(1) no
N2 . C16 . C17 . 128.1(4) yes
N2 . C16 . H22 . 115.6(5) no
C17 . C16 . H22 . 116.3(5) no
C16 . C17 . C18 . 123.8(4) yes
C16 . C17 . C22 . 116.4(4) yes
C18 . C17 . C22 . 119.6(4) yes
O2 . C18 . C17 . 122.4(3) yes
O2 . C18 . C19 . 118.1(4) yes
C17 . C18 . C19 . 119.5(4) yes
C18 . C19 . C20 . 117.3(4) yes
C18 . C19 . C23 . 120.2(4) yes
C20 . C19 . C23 . 122.5(4) yes
C19 . C20 . C21 . 123.2(4) yes
C19 . C20 . H23 . 118.2(6) no
C21 . C20 . H23 . 118.6(6) no
C20 . C21 . C22 . 119.9(4) yes
C20 . C21 . H24 . 119.9(6) no
C22 . C21 . H24 . 120.3(6) no
C17 . C22 . C21 . 120.4(5) yes
C17 . C22 . H25 . 119.5(6) no
C21 . C22 . H25 . 120.2(6) no
C19 . C23 . C24 . 110.5(3) yes
C19 . C23 . C25 . 111.5(4) yes
C24 . C23 . C25 . 106.6(4) yes
C19 . C23 . C26 . 110.4(4) yes
C24 . C23 . C26 . 110.2(4) yes
C25 . C23 . C26 . 107.5(4) yes
C23 . C24 . H26 . 109.5(5) no
C23 . C24 . H27 . 109.6(5) no
H26 . C24 . H27 . 109.5(6) no
C23 . C24 . H28 . 109.3(5) no
H26 . C24 . H28 . 109.5(6) no
H27 . C24 . H28 . 109.5(6) no
C23 . C25 . H29 . 109.7(6) no
C23 . C25 . H30 . 108.9(6) no
H29 . C25 . H30 . 109.5(8) no
C23 . C25 . H31 . 109.7(6) no
H29 . C25 . H31 . 109.5(8) no
H30 . C25 . H31 . 109.5(8) no
C23 . C26 . H32 . 109.6(6) no
C23 . C26 . H33 . 109.1(6) no
H32 . C26 . H33 . 109.5(7) no
C23 . C26 . H34 . 109.8(6) no
H32 . C26 . H34 . 109.5(7) no
H33 . C26 . H34 . 109.5(7) no
N3 . C27 . C28 . 128.8(3) yes
N3 . C27 . H35 . 115.6(4) no
C28 . C27 . H35 . 115.6(4) no
C27 . C28 . C29 . 124.7(3) yes
C27 . C28 . C33 . 115.7(3) yes
C29 . C28 . C33 . 119.6(4) yes
O3 . C29 . C28 . 121.7(3) yes
O3 . C29 . C30 . 119.1(3) yes
C28 . C29 . C30 . 119.1(3) yes
C29 . C30 . C31 . 117.9(4) yes
C29 . C30 . C34 . 119.5(3) yes
C31 . C30 . C34 . 122.6(4) yes
C30 . C31 . C32 . 123.0(4) yes
C30 . C31 . H36 . 118.1(5) no
C32 . C31 . H36 . 118.9(5) no
C31 . C32 . C33 . 119.6(4) yes
C31 . C32 . H37 . 120.2(5) no
C33 . C32 . H37 . 120.2(5) no
C28 . C33 . C32 . 120.8(4) yes
C28 . C33 . H38 . 119.3(5) no
C32 . C33 . H38 . 119.9(5) no
C30 . C34 . C35 . 110.0(4) yes
C30 . C34 . C36 . 111.6(4) yes
C35 . C34 . C36 . 107.9(4) yes
C30 . C34 . C37 . 110.5(4) yes
C35 . C34 . C37 . 109.9(4) yes
C36 . C34 . C37 . 106.8(4) yes
C34 . C35 . H39 . 110.5(6) no
C34 . C35 . H40 . 109.9(6) no
H39 . C35 . H40 . 109.5(7) no
C34 . C35 . H41 . 108.0(6) no
H39 . C35 . H41 . 109.5(7) no
H40 . C35 . H41 . 109.5(7) no
C34 . C36 . H42 . 107.7(6) no
C34 . C36 . H43 . 110.5(6) no
H42 . C36 . H43 . 109.5(7) no
C34 . C36 . H44 . 110.2(6) no
H42 . C36 . H44 . 109.5(7) no
H43 . C36 . H44 . 109.5(7) no
C34 . C37 . H45 . 108.8(5) no
C34 . C37 . H46 . 110.3(5) no
H45 . C37 . H46 . 109.5(6) no
C34 . C37 . H47 . 109.3(5) no
H45 . C37 . H47 . 109.5(6) no
H46 . C37 . H47 . 109.5(6) no
N4 . C38 . C39 . 127.3(4) yes
N4 . C38 . H48 . 116.3(4) no
C39 . C38 . H48 . 116.4(4) no
C38 . C39 . C40 . 124.4(3) yes
C38 . C39 . C44 . 115.1(4) yes
C40 . C39 . C44 . 120.5(4) yes
O4 . C40 . C39 . 122.5(3) yes
O4 . C40 . C41 . 118.9(4) yes
C39 . C40 . C41 . 118.6(4) yes
C40 . C41 . C42 . 117.7(4) yes
C40 . C41 . C45 . 119.8(4) yes
C42 . C41 . C45 . 122.5(4) yes
C41 . C42 . C43 . 123.6(4) yes
C41 . C42 . H49 . 118.1(5) no
C43 . C42 . H49 . 118.4(5) no
C42 . C43 . C44 . 119.6(4) yes
C42 . C43 . H50 . 120.1(5) no
C44 . C43 . H50 . 120.4(5) no
C39 . C44 . C43 . 120.1(4) yes
C39 . C44 . H51 . 119.8(5) no
C43 . C44 . H51 . 120.1(5) no
C41 . C45 . C46 . 111.3(3) yes
C41 . C45 . C47 . 111.6(4) yes
C46 . C45 . C47 . 106.8(4) yes
C41 . C45 . C48 . 109.8(4) yes
C46 . C45 . C48 . 109.7(4) yes
C47 . C45 . C48 . 107.5(4) yes
C45 . C46 . H52 . 109.5(5) no
C45 . C46 . H53 . 109.5(5) no
H52 . C46 . H53 . 109.5(6) no
C45 . C46 . H54 . 109.4(5) no
H52 . C46 . H54 . 109.5(6) no
H53 . C46 . H54 . 109.5(6) no
C45 . C47 . H55 . 109.7(5) no
C45 . C47 . H56 . 109.2(5) no
H55 . C47 . H56 . 109.5(7) no
C45 . C47 . H57 . 109.5(5) no
H55 . C47 . H57 . 109.5(7) no
H56 . C47 . H57 . 109.5(7) no
C45 . C48 . H58 . 109.2(5) no
C45 . C48 . H59 . 109.6(5) no
H58 . C48 . H59 . 109.5(7) no
C45 . C48 . H60 . 109.6(5) no
H58 . C48 . H60 . 109.5(7) no
H59 . C48 . H60 . 109.5(7) no
C49 . C50 . C51 . 107.8(9) yes
C49 . C50 . H61 . 111.0(1) no
C51 . C50 . H61 . 110.8(1) no
C49 . C50 . H62 . 108.1(1) no
C51 . C50 . H62 . 109.7(1) no
H61 . C50 . H62 . 109.5(2) no
C50 . C51 . C52 . 100.1(11) yes
C50 . C51 . H63 . 110.9(2) no
C52 . C51 . H63 . 112.7(2) no
C50 . C51 . H64 . 113.0(2) no
C52 . C51 . H64 . 110.4(2) no
H63 . C51 . H64 . 109.5(2) no
C51 . C52 . O5 . 99.3(10) yes
C51 . C52 . H65 . 110.4(1) no
O5 . C52 . H65 . 115.1(2) no
C51 . C52 . H66 . 112.5(1) no
O5 . C52 . H66 . 109.7(1) no
H65 . C52 . H66 . 109.5(2) no
C49 . O5 . C52 . 116.2(11) yes

loop_
_geom_bond_atom_site_label_1
_geom_bond_site_symmetry_1
_geom_bond_atom_site_label_2
_geom_bond_site_symmetry_2
_geom_bond_distance
_geom_bond_publ_flag
Zn1 . O1 . 1.896(3) yes
Zn1 . O3 . 1.920(3) yes
Zn1 . N1 . 1.985(4) yes
Zn1 . N3 . 1.995(3) yes
Zn2 . O2 . 1.900(3) yes
Zn2 . O4 . 1.902(3) yes
Zn2 . N2 . 1.998(3) yes
Zn2 . N4 . 2.010(3) yes
O1 . C7 . 1.309(4) yes
O2 . C18 . 1.309(4) yes
O3 . C29 . 1.302(4) yes
O4 . C40 . 1.303(4) yes
C49 . C50 . 1.305(9) yes
C49 . O5 . 1.308(12) yes
C49 . H67 . 0.95(2) no
C49 . H68 . 0.95(1) no
N1 . C1 . 1.523(6) yes
N1 . C5 . 1.273(6) yes
N2 . C2 . 1.489(5) yes
N2 . C16 . 1.291(5) yes
N3 . C3 . 1.476(5) yes
N3 . C27 . 1.290(4) yes
N4 . C4 . 1.472(5) yes
N4 . C38 . 1.300(4) yes
C1 . C2 . 1.427(6) yes
C1 . H1 . 0.950(7) no
C1 . H2 . 0.95(1) no
C2 . H3 . 0.950(7) no
C2 . H4 . 0.95(1) no
C3 . C4 . 1.510(5) yes
C3 . H5 . 0.95(1) no
C3 . H6 . 0.950(6) no
C4 . H7 . 0.95(1) no
C4 . H8 . 0.95(1) no
C5 . C6 . 1.442(7) yes
C5 . H9 . 0.950(7) no
C6 . C7 . 1.431(6) yes
C6 . C11 . 1.404(6) yes
C7 . C8 . 1.419(6) yes
C8 . C9 . 1.394(7) yes
C8 . C12 . 1.482(8) yes
C9 . C10 . 1.389(9) yes
C9 . H10 . 0.95(1) no
C10 . C11 . 1.349(8) yes
C10 . H11 . 0.95(2) no
C11 . H12 . 0.950(9) no
C12 . C13 . 1.513(8) yes
C12 . C14 . 1.532(8) yes
C12 . C15 . 1.554(7) yes
C13 . H13 . 0.950(9) no
C13 . H14 . 0.95(2) no
C13 . H15 . 0.950(8) no
C14 . H16 . 0.950(8) no
C14 . H17 . 0.95(1) no
C14 . H18 . 0.950(9) no
C15 . H19 . 0.95(1) no
C15 . H20 . 0.95(2) no
C15 . H21 . 0.95(1) no
C16 . C17 . 1.445(6) yes
C16 . H22 . 0.950(8) no
C17 . C18 . 1.425(6) yes
C17 . C22 . 1.409(6) yes
C18 . C19 . 1.433(5) yes
C19 . C20 . 1.380(6) yes
C19 . C23 . 1.530(6) yes
C20 . C21 . 1.394(7) yes
C20 . H23 . 0.950(7) no
C21 . C22 . 1.362(7) yes
C21 . H24 . 0.95(1) no
C22 . H25 . 0.95(1) no
C23 . C24 . 1.534(6) yes
C23 . C25 . 1.546(6) yes
C23 . C26 . 1.519(7) yes
C24 . H26 . 0.950(8) no
C24 . H27 . 0.950(8) no
C24 . H28 . 0.95(1) no
C25 . H29 . 0.950(9) no
C25 . H30 . 0.95(1) no
C25 . H31 . 0.95(2) no
C26 . H32 . 0.95(1) no
C26 . H33 . 0.95(1) no
C26 . H34 . 0.950(8) no
C27 . C28 . 1.440(5) yes
C27 . H35 . 0.950(5) no
C28 . C29 . 1.418(5) yes
C28 . C33 . 1.414(5) yes
C29 . C30 . 1.433(5) yes
C30 . C31 . 1.381(5) yes
C30 . C34 . 1.539(6) yes
C31 . C32 . 1.392(6) yes
C31 . H36 . 0.950(9) no
C32 . C33 . 1.357(6) yes
C32 . H37 . 0.95(2) no
C33 . H38 . 0.95(1) no
C34 . C35 . 1.544(6) yes
C34 . C36 . 1.534(6) yes
C34 . C37 . 1.533(7) yes
C35 . H39 . 0.950(8) no
C35 . H40 . 0.95(1) no
C35 . H41 . 0.950(8) no
C36 . H42 . 0.950(8) no
C36 . H43 . 0.95(1) no
C36 . H44 . 0.950(9) no
C37 . H45 . 0.950(9) no
C37 . H46 . 0.95(1) no
C37 . H47 . 0.950(8) no
C38 . C39 . 1.450(5) yes
C38 . H48 . 0.950(6) no
C39 . C40 . 1.422(5) yes
C39 . C44 . 1.407(5) yes
C40 . C41 . 1.439(5) yes
C41 . C42 . 1.373(6) yes
C41 . C45 . 1.529(6) yes
C42 . C43 . 1.390(6) yes
C42 . H49 . 0.950(8) no
C43 . C44 . 1.367(6) yes
C43 . H50 . 0.95(1) no
C44 . H51 . 0.95(1) no
C45 . C46 . 1.544(6) yes
C45 . C47 . 1.545(6) yes
C45 . C48 . 1.525(6) yes
C46 . H52 . 0.95(1) no
C46 . H53 . 0.95(2) no
C46 . H54 . 0.95(1) no
C47 . H55 . 0.95(1) no
C47 . H56 . 0.95(2) no
C47 . H57 . 0.95(1) no
C48 . H58 . 0.95(1) no
C48 . H59 . 0.95(1) no
C48 . H60 . 0.95(1) no
C50 . C51 . 1.379(14) yes
C50 . H61 . 0.95(2) no
C50 . H62 . 0.95(2) no
C51 . C52 . 1.505(14) yes
C51 . H63 . 0.95(3) no
C51 . H64 . 0.95(2) no
C52 . O5 . 1.309(13) yes
C52 . H65 . 0.95(3) no
C52 . H66 . 0.95(2) no

loop_
_geom_contact_atom_site_label_1
_geom_contact_site_symmetry_1
_geom_contact_atom_site_label_2
_geom_contact_site_symmetry_2
_geom_contact_distance
_geom_contact_publ_flag
Zn1 . O1 . 1.896(3) yes
Zn1 . O3 . 1.920(3) yes
Zn1 . N1 . 1.985(4) yes
Zn1 . N3 . 1.995(3) yes
Zn1 . N4 . 3.241(3) yes
Zn1 . C1 . 3.033(5) yes
Zn1 . C3 . 3.093(4) yes
Zn1 . C4 . 3.222(4) yes
Zn1 . C5 . 2.837(5) yes
Zn1 . C6 . 3.233(4) yes
Zn1 . C7 . 2.881(4) yes
Zn1 . C27 . 2.852(4) yes
Zn1 . C28 . 3.218(4) yes
Zn1 . C29 . 2.877(4) yes
Zn1 . H2 . 2.940(5) no
Zn1 . H7 . 2.920(4) no
Zn1 . H39 . 3.598(5) no
Zn2 . O2 . 1.900(3) yes
Zn2 . O4 . 1.902(3) yes
Zn2 . N2 . 1.998(3) yes
Zn2 . N3 . 3.535(3) yes
Zn2 . N4 . 2.010(3) yes
Zn2 . C2 . 3.060(5) yes
Zn2 . C3 . 3.226(4) yes
Zn2 . C4 . 3.084(4) yes
Zn2 . C16 . 2.868(5) yes
Zn2 . C17 . 3.231(4) yes
Zn2 . C18 . 2.874(4) yes
Zn2 . C38 . 2.873(4) yes
Zn2 . C39 . 3.209(4) yes
Zn2 . C40 . 2.840(4) yes
Zn2 . H4 . 2.966(4) no
Zn2 . H5 . 2.766(4) no
Zn2 . H8 . 3.519(4) no
Zn2 . H54 . 3.464(5) no
O1 . O3 . 3.237(4) yes
O1 . N1 . 2.893(4) yes
O1 . N3 . 3.386(4) yes
O1 . N4 . 3.521(4) yes
O1 . C4 . 3.413(5) yes
O1 . C5 . 2.937(5) yes
O1 . C6 . 2.394(5) yes
O1 . C7 . 1.309(4) yes
O1 . C8 . 2.357(5) yes
O1 . C12 . 2.822(6) yes
O1 . C13 . 2.910(6) yes
O1 . C14 . 3.015(6) yes
O1 . C38 . 3.352(5) yes
O1 . H7 . 2.691(5) no
O1 . H13 . 2.260(6) no
O1 . H14 . 3.368(6) no
O1 . H17 . 3.510(6) no
O1 . H18 . 2.406(6) no
O1 . H48 . 3.035(5) no
O2 . O4 . 3.305(4) yes
O2 . N2 . 2.878(4) yes
O2 . N4 . 3.343(4) yes
O2 . C3 . 3.428(5) yes
O2 . C16 . 2.935(5) yes
O2 . C17 . 2.396(5) yes
O2 . C18 . 1.309(4) yes
O2 . C19 . 2.352(5) yes
O2 . C20 . 3.585(5) yes
O2 . C23 . 2.824(5) yes
O2 . C24 . 2.988(5) yes
O2 . C26 . 2.917(6) yes
O2 . H5 . 2.559(5) no
O2 . H26 . 3.487(5) no
O2 . H27 . 2.371(5) no
O2 . H33 . 2.273(6) no
O2 . H34 . 3.378(6) no
O3 . N1 . 3.050(5) yes
O3 . N3 . 2.887(4) yes
O3 . C1 . 3.515(6) yes
O3 . C27 . 2.922(5) yes
O3 . C28 . 2.377(4) yes
O3 . C29 . 1.302(4) yes
O3 . C30 . 2.359(5) yes
O3 . C31 . 3.594(5) yes
O3 . C34 . 2.832(5) yes
O3 . C35 . 2.971(6) yes
O3 . C37 . 2.939(5) yes
O3 . H2 . 2.974(6) no
O3 . H35 2_553 3.488(5) no
O3 . H39 . 2.356(6) no
O3 . H41 . 3.454(6) no
O3 . H45 . 3.421(5) no
O3 . H47 . 2.294(5) no
O4 . N2 . 3.205(5) yes
O4 . N4 . 2.881(4) yes
O4 . C2 . 3.597(6) yes
O4 . C38 . 2.943(5) yes
O4 . C39 . 2.390(5) yes
O4 . C40 . 1.303(4) yes
O4 . C41 . 2.363(5) yes
O4 . C42 . 3.590(5) yes
O4 . C45 . 2.836(5) yes
O4 . C46 . 2.933(5) yes
O4 . C48 . 2.992(6) yes
O4 . H4 . 2.994(6) no
O4 . H53 . 3.412(5) no
O4 . H54 . 2.291(5) no
O4 . H58 . 2.356(5) no
O4 . H59 . 3.511(6) no
C49 . C1 4_545 3.331(8) yes
C49 . C2 4_545 3.383(8) yes
C49 . C16 4_545 3.435(8) yes
C49 . C50 . 1.305(9) yes
C49 . C51 . 2.168(15) yes
C49 . C52 . 2.221(11) yes
C49 . O5 . 1.308(12) yes
C49 . H1 4_545 3.359(9) no
C49 . H2 4_545 2.773(8) no
C49 . H3 4_545 2.791(8) no
C49 . H22 4_545 2.526(8) no
C49 . H61 . 1.869(11) no
C49 . H62 . 1.837(13) no
C49 . H63 . 2.558(16) no
C49 . H64 . 2.978(16) no
C49 . H65 . 2.816(12) no
C49 . H66 . 2.90(1) no
C49 . H67 . 0.95(2) no
C49 . H68 . 0.95(1) no
N1 . N2 . 3.047(5) yes
N1 . N3 . 3.538(5) yes
N1 . C1 . 1.523(6) yes
N1 . C2 . 2.482(6) yes
N1 . C5 . 1.273(6) yes
N1 . C6 . 2.457(6) yes
N1 . C7 . 3.066(6) yes
N1 . H1 . 2.038(6) no
N1 . H2 . 2.028(7) no
N1 . H3 . 3.294(6) no
N1 . H4 . 2.587(6) no
N1 . H9 . 1.882(5) no
N1 . H39 . 3.380(6) no
N2 . N3 . 3.499(5) yes
N2 . N4 . 3.468(5) yes
N2 . C1 . 2.448(6) yes
N2 . C2 . 1.489(5) yes
N2 . C16 . 1.291(5) yes
N2 . C17 . 2.461(5) yes
N2 . C18 . 3.053(5) yes
N2 . H1 . 3.254(6) no
N2 . H2 . 2.567(6) no
N2 . H3 . 2.012(5) no
N2 . H4 . 1.991(6) no
N2 . H5 . 3.568(5) no
N2 . H12 4_544 3.182(6) no
N2 . H22 . 1.905(5) no
N2 . H54 . 3.540(6) no
N2 . H67 4_544 3.031(7) no
N3 . N4 . 3.039(4) yes
N3 . C3 . 1.476(5) yes
N3 . C4 . 2.486(5) yes
N3 . C27 . 1.290(4) yes
N3 . C28 . 2.462(5) yes
N3 . C29 . 3.066(5) yes
N3 . H5 . 1.995(5) no
N3 . H6 . 1.995(5) no
N3 . H7 . 2.608(5) no
N3 . H8 . 3.289(5) no
N3 . H35 . 1.904(4) no
N4 . C3 . 2.468(5) yes
N4 . C4 . 1.472(5) yes
N4 . C38 . 1.300(4) yes
N4 . C39 . 2.465(5) yes
N4 . C40 . 3.053(5) yes
N4 . H5 . 2.583(5) no
N4 . H6 . 3.271(5) no
N4 . H7 . 1.996(5) no
N4 . H8 . 1.992(5) no
N4 . H48 . 1.921(5) no
C1 . C2 . 1.427(6) yes
C1 . C5 . 2.419(8) yes
C1 . C16 . 3.166(7) yes
C1 . H1 . 0.950(7) no
C1 . H2 . 0.95(1) no
C1 . H3 . 1.965(7) no
C1 . H4 . 1.929(7) no
C1 . H9 . 2.472(8) no
C1 . H22 . 3.055(7) no
C1 . H39 . 3.318(8) no
C1 . H67 4_544 2.946(9) no
C1 . H68 4_544 2.847(8) no
C2 . C5 . 3.295(8) yes
C2 . C16 . 2.382(7) yes
C2 . H1 . 1.958(6) no
C2 . H2 . 1.931(7) no
C2 . H3 . 0.950(7) no
C2 . H4 . 0.95(1) no
C2 . H9 . 3.238(8) no
C2 . H11 4_544 3.243(8) no
C2 . H12 4_544 3.542(7) no
C2 . H22 . 2.443(7) no
C2 . H54 . 3.308(7) no
C2 . H67 4_544 2.697(8) no
C2 . H68 4_544 3.217(8) no
C3 . C4 . 1.510(5) yes
C3 . C27 . 2.344(5) yes
C3 . C31 2_553 3.470(6) yes
C3 . H5 . 0.95(1) no
C3 . H6 . 0.950(6) no
C3 . H7 . 2.021(6) no
C3 . H8 . 2.036(5) no
C3 . H27 . 3.529(6) no
C3 . H35 . 2.389(5) no
C3 . H45 2_553 3.269(6) no
C4 . C38 . 2.366(5) yes
C4 . H5 . 2.018(6) no
C4 . H6 . 2.032(5) no
C4 . H7 . 0.95(1) no
C4 . H8 . 0.95(1) no
C4 . H18 . 3.462(7) no
C4 . H48 . 2.436(5) no
C5 . C6 . 1.442(7) yes
C5 . C7 . 2.540(7) yes
C5 . C11 . 2.413(8) yes
C5 . H1 . 2.500(8) no
C5 . H2 . 3.099(8) no
C5 . H4 . 3.077(7) no
C5 . H9 . 0.950(7) no
C5 . H12 . 2.543(7) no
C6 . C7 . 1.431(6) yes
C6 . C8 . 2.453(8) yes
C6 . C9 . 2.762(8) yes
C6 . C10 . 2.396(8) yes
C6 . C11 . 1.404(6) yes
C6 . C44 . 3.383(6) yes
C6 . H9 . 2.041(7) no
C6 . H11 . 3.256(7) no
C6 . H12 . 2.044(6) no
C6 . H48 . 3.583(5) no
C6 . H51 . 3.189(6) no
C6 . H62 . 3.418(12) no
C7 . C8 . 1.419(6) yes
C7 . C9 . 2.411(6) yes
C7 . C10 . 2.810(6) yes
C7 . C11 . 2.452(6) yes
C7 . C12 . 2.521(8) yes
C7 . C13 . 3.027(7) yes
C7 . C14 . 3.119(7) yes
C7 . C38 . 3.548(6) yes
C7 . H9 . 3.349(7) no
C7 . H10 . 3.267(6) no
C7 . H12 . 3.307(7) no
C7 . H13 . 2.727(7) no
C7 . H14 . 3.259(7) no
C7 . H17 . 3.380(7) no
C7 . H18 . 2.837(7) no
C7 . H48 . 3.181(5) no
C7 . H51 . 3.377(6) no
C7 . H62 . 3.226(11) no
C8 . C9 . 1.394(7) yes
C8 . C10 . 2.441(8) yes
C8 . C11 . 2.810(8) yes
C8 . C12 . 1.482(8) yes
C8 . C13 . 2.462(8) yes
C8 . C14 . 2.501(7) yes
C8 . C15 . 2.519(9) yes
C8 . H10 . 2.027(6) no
C8 . H11 . 3.289(8) no
C8 . H13 . 2.641(8) no
C8 . H14 . 2.639(8) no
C8 . H15 . 3.283(8) no
C8 . H16 . 3.322(7) no
C8 . H17 . 2.669(7) no
C8 . H18 . 2.685(7) no
C8 . H19 . 3.332(9) no
C8 . H20 . 2.707(9) no
C8 . H21 . 2.696(8) no
C8 . H51 . 3.590(7) no
C8 . H61 . 3.306(12) no
C8 . H62 . 3.28(1) no
C9 . C10 . 1.389(9) yes
C9 . C11 . 2.37(1) yes
C9 . C12 . 2.51(1) yes
C9 . C13 . 3.59(1) yes
C9 . C14 . 3.529(9) yes
C9 . C15 . 2.809(11) yes
C9 . H10 . 0.95(1) no
C9 . H11 . 2.036(8) no
C9 . H12 . 3.23(1) no
C9 . H14 . 3.53(1) no
C9 . H17 . 3.394(8) no
C9 . H20 . 2.753(12) no
C9 . H21 . 2.66(1) no
C9 . H29 1_556 3.205(7) no
C9 . H51 . 3.522(8) no
C9 . H61 . 3.187(11) no
C9 . H62 . 3.581(12) no
C10 . C11 . 1.349(8) yes
C10 . H3 4_545 2.896(8) no
C10 . H10 . 2.03(1) no
C10 . H11 . 0.95(2) no
C10 . H12 . 2.00(1) no
C10 . H29 1_556 3.53(1) no
C10 . H51 . 3.335(7) no
C10 . H52 4_545 3.463(7) no
C10 . H54 4_545 3.376(8) no
C10 . H61 . 3.597(12) no
C11 . C16 4_545 3.525(7) yes
C11 . C44 . 3.418(6) yes
C11 . H3 4_545 3.182(7) no
C11 . H9 . 2.500(9) no
C11 . H10 . 3.22(1) no
C11 . H11 . 2.004(7) no
C11 . H12 . 0.950(9) no
C11 . H22 4_545 3.391(7) no
C11 . H51 . 3.195(6) no
C12 . C13 . 1.513(8) yes
C12 . C14 . 1.532(8) yes
C12 . C15 . 1.554(7) yes
C12 . H10 . 2.653(9) no
C12 . H13 . 2.030(8) no
C12 . H14 . 2.034(8) no
C12 . H15 . 2.047(8) no
C12 . H16 . 2.076(7) no
C12 . H17 . 2.029(9) no
C12 . H18 . 2.058(7) no
C12 . H19 . 2.088(8) no
C12 . H20 . 2.078(7) no
C12 . H21 . 2.056(8) no
C13 . C14 . 2.483(9) yes
C13 . C15 . 2.44(1) yes
C13 . H13 . 0.950(9) no
C13 . H14 . 0.95(2) no
C13 . H15 . 0.950(8) no
C13 . H16 . 2.661(8) no
C13 . H17 . 3.29(1) no
C13 . H18 . 2.698(9) no
C13 . H19 . 2.614(9) no
C13 . H20 . 2.621(9) no
C13 . H21 . 3.260(11) no
C13 . H38 2_553 3.544(7) no
C13 . H62 . 3.53(1) no
C13 . H64 . 3.507(17) no
C14 . C15 . 2.484(8) yes
C14 . C48 2_453 3.424(7) yes
C14 . H7 . 3.478(7) no
C14 . H13 . 2.676(9) no
C14 . H14 . 3.305(9) no
C14 . H15 . 2.64(1) no
C14 . H16 . 0.950(8) no
C14 . H17 . 0.95(1) no
C14 . H18 . 0.950(9) no
C14 . H19 . 2.645(9) no
C14 . H20 . 3.313(9) no
C14 . H21 . 2.653(8) no
C14 . H37 2_553 3.323(8) no
C14 . H48 . 3.514(8) no
C14 . H58 2_453 2.912(7) no
C14 . H59 2_453 3.198(7) no
C15 . C47 3_453 3.413(8) yes
C15 . H10 . 2.395(11) no
C15 . H13 . 3.275(9) no
C15 . H14 . 2.605(11) no
C15 . H15 . 2.59(1) no
C15 . H16 . 2.649(8) no
C15 . H17 . 2.64(1) no
C15 . H18 . 3.317(8) no
C15 . H19 . 0.95(1) no
C15 . H20 . 0.95(2) no
C15 . H21 . 0.95(1) no
C15 . H42 3_553 3.435(9) no
C15 . H55 3_453 3.244(8) no
C15 . H56 3_453 3.032(8) no
C15 . H57 3_453 3.408(8) no
C15 . H65 2_554 3.352(18) no
C16 . C17 . 1.445(6) yes
C16 . C18 . 2.532(6) yes
C16 . C22 . 2.426(7) yes
C16 . C27 . 3.553(6) yes
C16 . H2 . 2.906(7) no
C16 . H3 . 2.494(6) no
C16 . H4 . 3.103(7) no
C16 . H12 4_544 2.975(7) no
C16 . H22 . 0.950(8) no
C16 . H25 . 2.563(7) no
C16 . H67 4_544 2.526(8) no
C17 . C18 . 1.425(6) yes
C17 . C19 . 2.469(6) yes
C17 . C20 . 2.769(7) yes
C17 . C21 . 2.404(6) yes
C17 . C22 . 1.409(6) yes
C17 . C27 . 3.475(6) yes
C17 . H5 . 3.231(6) no
C17 . H9 4_544 3.255(6) no
C17 . H12 4_544 3.417(8) no
C17 . H22 . 2.051(6) no
C17 . H24 . 3.266(6) no
C17 . H25 . 2.050(6) no
C17 . H35 . 3.301(6) no
C18 . C19 . 1.433(5) yes
C18 . C20 . 2.402(6) yes
C18 . C21 . 2.802(6) yes
C18 . C22 . 2.449(6) yes
C18 . C23 . 2.568(6) yes
C18 . C24 . 3.138(6) yes
C18 . C26 . 3.063(6) yes
C18 . H5 . 2.759(6) no
C18 . H22 . 3.338(6) no
C18 . H23 . 3.261(6) no
C18 . H25 . 3.305(6) no
C18 . H26 . 3.411(6) no
C18 . H27 . 2.847(6) no
C18 . H33 . 2.761(6) no
C18 . H34 . 3.293(6) no
C19 . C20 . 1.380(6) yes
C19 . C21 . 2.440(7) yes
C19 . C22 . 2.828(7) yes
C19 . C23 . 1.530(6) yes
C19 . C24 . 2.517(6) yes
C19 . C25 . 2.543(7) yes
C19 . C26 . 2.503(7) yes
C19 . H5 . 3.471(6) no
C19 . H23 . 2.011(6) no
C19 . H24 . 3.285(7) no
C19 . H26 . 2.700(6) no
C19 . H27 . 2.694(6) no
C19 . H28 . 3.333(6) no
C19 . H29 . 2.726(6) no
C19 . H30 . 2.720(7) no
C19 . H31 . 3.357(7) no
C19 . H32 . 3.323(7) no
C19 . H33 . 2.678(7) no
C19 . H34 . 2.681(6) no
C20 . C21 . 1.394(7) yes
C20 . C22 . 2.386(8) yes
C20 . C23 . 2.552(7) yes
C20 . C24 . 3.569(7) yes
C20 . C25 . 2.853(8) yes
C20 . H1 4_544 3.108(7) no
C20 . H23 . 0.950(7) no
C20 . H24 . 2.041(7) no
C20 . H25 . 3.247(8) no
C20 . H26 . 3.472(7) no
C20 . H29 . 2.770(8) no
C20 . H30 . 2.736(8) no
C20 . H34 . 3.539(8) no
C21 . C22 . 1.362(7) yes
C21 . H1 4_544 2.759(7) no
C21 . H23 . 2.029(7) no
C21 . H24 . 0.95(1) no
C21 . H25 . 2.014(7) no
C21 . H38 . 3.566(7) no
C21 . H68 1_554 3.54(1) no
C22 . H1 4_544 3.188(7) no
C22 . H9 4_544 3.282(7) no
C22 . H22 . 2.534(7) no
C22 . H23 . 3.233(7) no
C22 . H24 . 2.015(6) no
C22 . H25 . 0.95(1) no
C22 . H35 . 3.428(6) no
C22 . H38 . 3.239(6) no
C23 . C24 . 1.534(6) yes
C23 . C25 . 1.546(6) yes
C23 . C26 . 1.519(7) yes
C23 . H23 . 2.690(7) no
C23 . H26 . 2.057(6) no
C23 . H27 . 2.057(6) no
C23 . H28 . 2.054(6) no
C23 . H29 . 2.070(6) no
C23 . H30 . 2.061(7) no
C23 . H31 . 2.070(6) no
C23 . H32 . 2.043(7) no
C23 . H33 . 2.037(7) no
C23 . H34 . 2.046(7) no
C24 . C25 . 2.470(7) yes
C24 . C26 . 2.503(7) yes
C24 . H5 . 3.399(6) no
C24 . H26 . 0.950(8) no
C24 . H27 . 0.950(8) no
C24 . H28 . 0.95(1) no
C24 . H29 . 3.302(7) no
C24 . H30 . 2.632(7) no
C24 . H31 . 2.634(6) no
C24 . H32 . 2.665(7) no
C24 . H33 . 2.687(7) no
C24 . H34 . 3.325(7) no
C24 . H45 2_553 3.521(7) no
C24 . H50 2_453 3.090(7) no
C24 . H51 2_453 3.439(6) no
C24 . H52 3_452 3.306(6) no
C25 . C26 . 2.472(9) yes
C25 . H10 1_554 3.071(7) no
C25 . H20 1_554 3.562(9) no
C25 . H23 . 2.443(9) no
C25 . H26 . 2.639(7) no
C25 . H27 . 3.304(7) no
C25 . H28 . 2.623(7) no
C25 . H29 . 0.950(9) no
C25 . H30 . 0.95(1) no
C25 . H31 . 0.95(2) no
C25 . H32 . 2.621(9) no
C25 . H33 . 3.300(8) no
C25 . H34 . 2.659(9) no
C25 . H57 3_452 3.207(8) no
C26 . H26 . 3.320(7) no
C26 . H27 . 2.703(7) no
C26 . H28 . 2.661(7) no
C26 . H29 . 2.658(8) no
C26 . H30 . 3.294(9) no
C26 . H31 . 2.638(8) no
C26 . H32 . 0.95(1) no
C26 . H33 . 0.95(1) no
C26 . H34 . 0.950(8) no
C26 . H53 4_544 3.203(7) no
C26 . H56 4_544 3.325(7) no
C27 . C28 . 1.440(5) yes
C27 . C28 2_553 3.470(5) yes
C27 . C29 . 2.531(5) yes
C27 . C29 2_553 3.572(5) yes
C27 . C33 . 2.416(6) yes
C27 . H5 . 2.579(5) no
C27 . H6 . 2.551(5) no
C27 . H35 . 0.950(5) no
C27 . H38 . 2.546(5) no
C28 . C29 . 1.418(5) yes
C28 . C30 . 2.458(6) yes
C28 . C31 . 2.769(6) yes
C28 . C32 . 2.409(6) yes
C28 . C33 . 1.414(5) yes
C28 . H35 . 2.039(5) no
C28 . H35 2_553 3.556(5) no
C28 . H37 . 3.270(6) no
C28 . H38 . 2.053(5) no
C29 . C30 . 1.433(5) yes
C29 . C31 . 2.410(6) yes
C29 . C32 . 2.810(6) yes
C29 . C33 . 2.447(5) yes
C29 . C34 . 2.567(6) yes
C29 . C35 . 3.104(6) yes
C29 . C37 . 3.090(6) yes
C29 . H2 . 3.177(6) no
C29 . H6 2_553 3.392(5) no
C29 . H35 . 3.334(5) no
C29 . H35 2_553 3.278(5) no
C29 . H36 . 3.266(6) no
C29 . H38 . 3.301(6) no
C29 . H39 . 2.817(6) no
C29 . H41 . 3.350(6) no
C29 . H45 . 3.346(6) no
C29 . H47 . 2.776(6) no
C30 . C31 . 1.381(5) yes
C30 . C32 . 2.436(6) yes
C30 . C33 . 2.813(6) yes
C30 . C34 . 1.539(6) yes
C30 . C35 . 2.526(6) yes
C30 . C36 . 2.542(6) yes
C30 . C37 . 2.524(6) yes
C30 . H6 2_553 2.796(6) no
C30 . H36 . 2.011(5) no
C30 . H37 . 3.284(6) no
C30 . H39 . 2.711(6) no
C30 . H40 . 3.347(6) no
C30 . H41 . 2.683(6) no
C30 . H42 . 2.693(6) no
C30 . H43 . 3.363(6) no
C30 . H44 . 2.733(6) no
C30 . H45 . 2.700(6) no
C30 . H46 . 3.348(6) no
C30 . H47 . 2.686(6) no
C31 . C32 . 1.392(6) yes
C31 . C33 . 2.376(6) yes
C31 . C34 . 2.563(6) yes
C31 . C35 . 3.598(6) yes
C31 . C36 . 2.861(7) yes
C31 . H6 2_553 2.622(6) no
C31 . H36 . 0.950(9) no
C31 . H37 . 2.042(6) no
C31 . H38 . 3.236(6) no
C31 . H41 . 3.485(6) no
C31 . H42 . 2.723(7) no
C31 . H44 . 2.779(7) no
C31 . H45 . 3.532(7) no
C31 . H55 1_655 3.550(7) no
C31 . H59 1_655 3.437(7) no
C32 . C33 . 1.357(6) yes
C32 . H6 2_553 3.057(6) no
C32 . H7 2_553 3.348(6) no
C32 . H18 2_553 3.580(8) no
C32 . H36 . 2.030(6) no
C32 . H37 . 0.95(2) no
C32 . H38 . 2.007(6) no
C32 . H59 1_655 3.308(7) no
C33 . H6 2_553 3.556(6) no
C33 . H13 2_553 3.543(7) no
C33 . H25 . 3.296(6) no
C33 . H35 . 2.503(6) no
C33 . H36 . 3.225(6) no
C33 . H37 . 2.011(5) no
C33 . H38 . 0.95(1) no
C34 . C35 . 1.544(6) yes
C34 . C36 . 1.534(6) yes
C34 . C37 . 1.533(7) yes
C34 . H6 2_553 3.416(6) no
C34 . H36 . 2.697(6) no
C34 . H39 . 2.077(6) no
C34 . H40 . 2.070(6) no
C34 . H41 . 2.047(7) no
C34 . H42 . 2.035(7) no
C34 . H43 . 2.068(6) no
C34 . H44 . 2.064(6) no
C34 . H45 . 2.047(7) no
C34 . H46 . 2.064(6) no
C34 . H47 . 2.052(7) no
C35 . C36 . 2.489(7) yes
C35 . C37 . 2.518(8) yes
C35 . H2 . 3.489(8) no
C35 . H15 3_543 3.581(8) no
C35 . H24 4_545 3.440(8) no
C35 . H25 4_545 3.410(6) no
C35 . H39 . 0.950(8) no
C35 . H40 . 0.95(1) no
C35 . H41 . 0.950(8) no
C35 . H42 . 2.646(7) no
C35 . H43 . 2.654(7) no
C35 . H44 . 3.321(7) no
C35 . H45 . 3.334(8) no
C35 . H46 . 2.683(8) no
C35 . H47 . 2.714(8) no
C36 . C37 . 2.462(8) yes
C36 . H16 3_543 3.408(8) no
C36 . H19 3_543 3.310(9) no
C36 . H36 . 2.451(7) no
C36 . H39 . 3.322(7) no
C36 . H40 . 2.647(7) no
C36 . H41 . 2.651(7) no
C36 . H42 . 0.950(8) no
C36 . H43 . 0.95(1) no
C36 . H44 . 0.950(9) no
C36 . H45 . 2.622(8) no
C36 . H46 . 2.636(8) no
C36 . H47 . 3.292(7) no
C36 . H49 1_655 3.092(6) no
C36 . H55 1_655 3.484(8) no
C36 . H60 4_645 3.363(7) no
C37 . H6 2_553 3.331(6) no
C37 . H26 2_553 3.372(7) no
C37 . H35 2_553 3.480(6) no
C37 . H39 . 2.726(7) no
C37 . H40 . 2.690(8) no
C37 . H41 . 3.325(8) no
C37 . H42 . 3.281(8) no
C37 . H43 . 2.644(8) no
C37 . H44 . 2.642(7) no
C37 . H45 . 0.950(9) no
C37 . H46 . 0.95(1) no
C37 . H47 . 0.950(8) no
C37 . H66 . 3.07(1) no
C38 . C39 . 1.450(5) yes
C38 . C40 . 2.541(6) yes
C38 . C44 . 2.412(6) yes
C38 . H7 . 2.473(5) no
C38 . H8 . 2.738(5) no
C38 . H48 . 0.950(6) no
C38 . H48 2_453 3.546(7) no
C38 . H51 . 2.544(6) no
C39 . C40 . 1.422(5) yes
C39 . C41 . 2.460(6) yes
C39 . C42 . 2.758(6) yes
C39 . C43 . 2.403(6) yes
C39 . C44 . 1.407(5) yes
C39 . H8 2_453 2.961(5) no
C39 . H48 . 2.057(5) no
C39 . H50 . 3.265(6) no
C39 . H51 . 2.052(5) no
C40 . C41 . 1.439(5) yes
C40 . C42 . 2.407(6) yes
C40 . C43 . 2.813(6) yes
C40 . C44 . 2.456(6) yes
C40 . C45 . 2.569(6) yes
C40 . C46 . 3.103(6) yes
C40 . C48 . 3.101(6) yes
C40 . H4 . 3.238(6) no
C40 . H8 2_453 3.275(5) no
C40 . H48 . 3.349(6) no
C40 . H49 . 3.264(6) no
C40 . H51 . 3.312(6) no
C40 . H53 . 3.366(6) no
C40 . H54 . 2.798(6) no
C40 . H58 . 2.778(6) no
C40 . H59 . 3.385(6) no
C41 . C42 . 1.373(6) yes
C41 . C43 . 2.435(6) yes
C41 . C44 . 2.825(6) yes
C41 . C45 . 1.529(6) yes
C41 . C46 . 2.537(6) yes
C41 . C47 . 2.543(6) yes
C41 . C48 . 2.498(6) yes
C41 . H8 2_453 3.430(6) no
C41 . H49 . 2.004(5) no
C41 . H50 . 3.280(6) no
C41 . H52 . 3.350(6) no
C41 . H53 . 2.731(6) no
C41 . H54 . 2.707(6) no
C41 . H55 . 2.719(6) no
C41 . H56 . 2.733(6) no
C41 . H57 . 3.355(6) no
C41 . H58 . 2.654(7) no
C41 . H59 . 2.691(6) no
C41 . H60 . 3.320(7) no
C42 . C43 . 1.390(6) yes
C42 . C44 . 2.383(6) yes
C42 . C45 . 2.546(7) yes
C42 . C47 . 2.851(7) yes
C42 . C48 . 3.561(7) yes
C42 . H8 2_453 3.306(6) no
C42 . H36 1_455 3.580(6) no
C42 . H44 1_455 3.006(6) no
C42 . H49 . 0.950(8) no
C42 . H50 . 2.039(6) no
C42 . H51 . 3.244(7) no
C42 . H53 . 3.563(6) no
C42 . H55 . 2.729(7) no
C42 . H56 . 2.779(7) no
C42 . H59 . 3.479(7) no
C43 . C44 . 1.367(6) yes
C43 . H8 2_453 3.016(6) no
C43 . H12 . 3.594(7) no
C43 . H27 2_453 3.378(7) no
C43 . H28 2_453 3.495(7) no
C43 . H44 1_455 3.174(7) no
C43 . H49 . 2.023(6) no
C43 . H50 . 0.95(1) no
C43 . H51 . 2.018(6) no
C44 . H8 2_453 2.817(6) no
C44 . H27 2_453 3.326(6) no
C44 . H48 . 2.515(6) no
C44 . H49 . 3.230(6) no
C44 . H50 . 2.020(5) no
C44 . H51 . 0.95(1) no
C45 . C46 . 1.544(6) yes
C45 . C47 . 1.545(6) yes
C45 . C48 . 1.525(6) yes
C45 . H49 . 2.681(7) no
C45 . H52 . 2.065(6) no
C45 . H53 . 2.066(6) no
C45 . H54 . 2.064(6) no
C45 . H55 . 2.068(6) no
C45 . H56 . 2.062(7) no
C45 . H57 . 2.067(6) no
C45 . H58 . 2.044(7) no
C45 . H59 . 2.050(6) no
C45 . H60 . 2.050(6) no
C46 . C47 . 2.481(6) yes
C46 . C48 . 2.510(7) yes
C46 . H4 . 3.161(7) no
C46 . H11 4_544 2.793(7) no
C46 . H28 3_442 3.440(6) no
C46 . H34 4_545 3.269(7) no
C46 . H52 . 0.95(1) no
C46 . H53 . 0.95(2) no
C46 . H54 . 0.95(1) no
C46 . H55 . 3.313(6) no
C46 . H56 . 2.644(7) no
C46 . H57 . 2.641(6) no
C46 . H58 . 2.713(7) no
C46 . H59 . 3.332(7) no
C46 . H60 . 2.650(7) no
C47 . C48 . 2.476(7) yes
C47 . H19 3_443 3.112(8) no
C47 . H20 3_443 3.589(8) no
C47 . H21 3_443 3.017(8) no
C47 . H30 3_442 3.534(8) no
C47 . H31 3_442 3.464(8) no
C47 . H36 1_455 3.548(7) no
C47 . H49 . 2.434(7) no
C47 . H52 . 2.640(7) no
C47 . H53 . 2.650(6) no
C47 . H54 . 3.311(6) no
C47 . H55 . 0.95(1) no
C47 . H56 . 0.95(2) no
C47 . H57 . 0.95(1) no
C47 . H58 . 3.304(7) no
C47 . H59 . 2.640(7) no
C47 . H60 . 2.648(8) no
C48 . H16 2_453 2.911(7) no
C48 . H17 2_453 3.417(7) no
C48 . H18 2_453 3.409(7) no
C48 . H37 1_455 3.518(7) no
C48 . H43 4_444 3.265(7) no
C48 . H52 . 2.663(7) no
C48 . H53 . 3.328(7) no
C48 . H54 . 2.708(7) no
C48 . H55 . 2.663(7) no
C48 . H56 . 3.300(8) no
C48 . H57 . 2.634(7) no
C48 . H58 . 0.95(1) no
C48 . H59 . 0.95(1) no
C48 . H60 . 0.95(1) no
C50 . C51 . 1.379(14) yes
C50 . C52 . 2.213(14) yes
C50 . O5 . 1.989(14) yes
C50 . H3 4_545 3.470(12) no
C50 . H14 . 3.08(1) no
C50 . H22 4_545 3.44(1) no
C50 . H61 . 0.95(2) no
C50 . H62 . 0.95(2) no
C50 . H63 . 1.933(18) no
C50 . H64 . 1.956(16) no
C50 . H65 . 2.948(14) no
C50 . H66 . 2.748(15) no
C50 . H67 . 1.91(1) no
C50 . H68 . 1.842(14) no
C51 . C52 . 1.505(14) yes
C51 . O5 . 2.149(16) yes
C51 . H14 . 3.192(16) no
C51 . H61 . 1.932(18) no
C51 . H62 . 1.920(19) no
C51 . H63 . 0.95(3) no
C51 . H63 2_554 3.44(3) no
C51 . H64 . 0.95(2) no
C51 . H65 . 2.041(15) no
C51 . H66 . 2.065(18) no
C51 . H67 . 3.019(16) no
C51 . H68 . 2.471(17) no
C52 . O5 . 1.309(13) yes
C52 . H46 . 3.20(1) no
C52 . H61 . 3.057(15) no
C52 . H62 . 2.540(14) no
C52 . H63 . 2.067(19) no
C52 . H64 . 2.041(14) no
C52 . H65 . 0.95(3) no
C52 . H66 . 0.95(2) no
C52 . H67 . 3.000(12) no
C52 . H68 . 2.64(1) no
O5 . H2 4_545 3.404(16) no
O5 . H22 4_545 2.966(12) no
O5 . H25 4_545 3.438(15) no
O5 . H41 4_545 3.56(2) no
O5 . H61 . 2.843(15) no
O5 . H62 . 2.279(16) no
O5 . H63 . 2.704(19) no
O5 . H64 . 2.872(17) no
O5 . H65 . 1.916(16) no
O5 . H66 . 1.858(13) no
O5 . H67 . 1.87(1) no
O5 . H68 . 1.902(16) no

loop_
_geom_torsion_atom_site_label_1
_geom_torsion_site_symmetry_1
_geom_torsion_atom_site_label_2
_geom_torsion_site_symmetry_2
_geom_torsion_atom_site_label_3
_geom_torsion_site_symmetry_3
_geom_torsion_atom_site_label_4
_geom_torsion_site_symmetry_4
_geom_torsion
_geom_torsion_publ_flag
O3 . Zn1 . O1 . C7 . -95.4(3) yes
N1 . Zn1 . O1 . C7 . 12.2(4) yes
N3 . Zn1 . O1 . C7 . 150.6(3) yes
O1 . Zn1 . O3 . C29 . -154.5(3) yes
N1 . Zn1 . O3 . C29 . 101.8(3) yes
N3 . Zn1 . O3 . C29 . -26.4(3) yes
O1 . Zn1 . N1 . C1 . -173.9(3) yes
O1 . Zn1 . N1 . C5 . -9.3(4) yes
O3 . Zn1 . N1 . C1 . -55.3(4) yes
O3 . Zn1 . N1 . C5 . 109.3(4) yes
N3 . Zn1 . N1 . C1 . 50.4(4) yes
N3 . Zn1 . N1 . C5 . -145.0(4) yes
O1 . Zn1 . N3 . C3 . -39.1(4) yes
O1 . Zn1 . N3 . C27 . 140.4(3) yes
O3 . Zn1 . N3 . C3 . -163.7(3) yes
O3 . Zn1 . N3 . C27 . 15.8(3) yes
N1 . Zn1 . N3 . C3 . 86.8(4) yes
N1 . Zn1 . N3 . C27 . -93.7(4) yes
O4 . Zn2 . O2 . C18 . -140.0(3) yes
N2 . Zn2 . O2 . C18 . -22.4(4) yes
N4 . Zn2 . O2 . C18 . 105.2(3) yes
O2 . Zn2 . O4 . C40 . -158.6(3) yes
N2 . Zn2 . O4 . C40 . 92.0(3) yes
N4 . Zn2 . O4 . C40 . -32.4(3) yes
O2 . Zn2 . N2 . C2 . -158.9(3) yes
O2 . Zn2 . N2 . C16 . 13.8(4) yes
O4 . Zn2 . N2 . C2 . -33.3(4) yes
O4 . Zn2 . N2 . C16 . 139.4(3) yes
N4 . Zn2 . N2 . C2 . 75.2(4) yes
N4 . Zn2 . N2 . C16 . -112.1(4) yes
O2 . Zn2 . N4 . C4 . -31.4(4) yes
O2 . Zn2 . N4 . C38 . 148.6(3) yes
O4 . Zn2 . N4 . C4 . -159.9(3) yes
O4 . Zn2 . N4 . C38 . 20.0(3) yes
N2 . Zn2 . N4 . C4 . 83.2(4) yes
N2 . Zn2 . N4 . C38 . -96.9(3) yes
Zn1 . O1 . C7 . C6 . -12.5(5) yes
Zn1 . O1 . C7 . C8 . 168.5(3) yes
Zn2 . O2 . C18 . C17 . 15.4(5) yes
Zn2 . O2 . C18 . C19 . -165.4(2) yes
Zn1 . O3 . C29 . C28 . 21.0(4) yes
Zn1 . O3 . C29 . C30 . -160.5(2) yes
Zn2 . O4 . C40 . C39 . 26.7(4) yes
Zn2 . O4 . C40 . C41 . -154.2(3) yes
O5 . C49 . C50 . C51 . -42.2(2) yes
C50 . C49 . O5 . C52 . 33.6(2) yes
Zn1 . N1 . C1 . C2 . -97.0(4) yes
C5 . N1 . C1 . C2 . 98.4(6) yes
Zn1 . N1 . C5 . C6 . 8.2(6) yes
C1 . N1 . C5 . C6 . 172.7(5) yes
Zn2 . N2 . C2 . C1 . -99.7(4) yes
C16 . N2 . C2 . C1 . 87.5(6) yes
Zn2 . N2 . C16 . C17 . 0.9(6) yes
C2 . N2 . C16 . C17 . 173.9(5) yes
Zn1 . N3 . C3 . C4 . 1.0(4) yes
C27 . N3 . C3 . C4 . -178.5(3) yes
Zn1 . N3 . C27 . C28 . -1.5(5) yes
C3 . N3 . C27 . C28 . 178.1(4) yes
Zn2 . N4 . C4 . C3 . -23.8(4) yes
C38 . N4 . C4 . C3 . 156.3(4) yes
Zn2 . N4 . C38 . C39 . -3.1(4) yes
C4 . N4 . C38 . C39 . 176.8(4) yes
N1 . C1 . C2 . N2 . 64.9(5) yes
N3 . C3 . C4 . N4 . -68.4(4) yes
N1 . C5 . C6 . C7 . -5.9(7) yes
N1 . C5 . C6 . C11 . 178.2(4) yes
C5 . C6 . C7 . O1 . 7.4(7) yes
C5 . C6 . C7 . C8 . -173.6(5) yes
C11 . C6 . C7 . O1 . -176.8(5) yes
C11 . C6 . C7 . C8 . 2.2(7) yes
C5 . C6 . C11 . C10 . 178.0(5) yes
C7 . C6 . C11 . C10 . 1.9(8) yes
O1 . C7 . C8 . C9 . 174.6(4) yes
O1 . C7 . C8 . C12 . -1.7(6) yes
C6 . C7 . C8 . C9 . -4.4(7) yes
C6 . C7 . C8 . C12 . 179.3(5) yes
C7 . C8 . C9 . C10 . 2.9(8) yes
C12 . C8 . C9 . C10 . 179.1(6) yes
C7 . C8 . C12 . C13 . -58.2(6) yes
C7 . C8 . C12 . C14 . 64.0(6) yes
C7 . C8 . C12 . C15 . -175.4(5) yes
C9 . C8 . C12 . C13 . 125.6(6) yes
C9 . C8 . C12 . C14 . -112.2(7) yes
C9 . C8 . C12 . C15 . 8.4(9) yes
C8 . C9 . C10 . C11 . 1.2(9) yes
C9 . C10 . C11 . C6 . -3.6(9) yes
N2 . C16 . C17 . C18 . -14.8(7) yes
N2 . C16 . C17 . C22 . 169.0(4) yes
C16 . C17 . C18 . O2 . 6.1(7) yes
C16 . C17 . C18 . C19 . -173.1(4) yes
C22 . C17 . C18 . O2 . -177.8(4) yes
C22 . C17 . C18 . C19 . 2.9(6) yes
C16 . C17 . C22 . C21 . 177.0(5) yes
C18 . C17 . C22 . C21 . 0.7(7) yes
O2 . C18 . C19 . C20 . 176.3(4) yes
O2 . C18 . C19 . C23 . -3.8(5) yes
C17 . C18 . C19 . C20 . -4.4(6) yes
C17 . C18 . C19 . C23 . 175.5(4) yes
C18 . C19 . C20 . C21 . 2.5(7) yes
C23 . C19 . C20 . C21 . -177.4(5) yes
C18 . C19 . C23 . C24 . 64.8(5) yes
C18 . C19 . C23 . C25 . -176.8(4) yes
C18 . C19 . C23 . C26 . -57.3(5) yes
C20 . C19 . C23 . C24 . -115.4(5) yes
C20 . C19 . C23 . C25 . 3.0(7) yes
C20 . C19 . C23 . C26 . 122.5(5) yes
C19 . C20 . C21 . C22 . 1.1(7) yes
C20 . C21 . C22 . C17 . -2.7(7) yes
N3 . C27 . C28 . C29 . -11.5(6) yes
N3 . C27 . C28 . C33 . 171.7(3) yes
C27 . C28 . C29 . O3 . 1.1(6) yes
C27 . C28 . C29 . C30 . -177.5(4) yes
C33 . C28 . C29 . O3 . 177.7(4) yes
C33 . C28 . C29 . C30 . -0.8(6) yes
C27 . C28 . C33 . C32 . 179.8(4) yes
C29 . C28 . C33 . C32 . 2.8(6) yes
O3 . C29 . C30 . C31 . 179.9(3) yes
O3 . C29 . C30 . C34 . 0.1(5) yes
C28 . C29 . C30 . C31 . -1.5(6) yes
C28 . C29 . C30 . C34 . 178.7(4) yes
C29 . C30 . C31 . C32 . 2.1(6) yes
C34 . C30 . C31 . C32 . -178.1(4) yes
C29 . C30 . C34 . C35 . 61.8(5) yes
C29 . C30 . C34 . C36 . -178.5(4) yes
C29 . C30 . C34 . C37 . -59.8(5) yes
C31 . C30 . C34 . C35 . -118.0(5) yes
C31 . C30 . C34 . C36 . 1.8(6) yes
C31 . C30 . C34 . C37 . 120.4(5) yes
C30 . C31 . C32 . C33 . -0.2(7) yes
C31 . C32 . C33 . C28 . -2.3(6) yes
N4 . C38 . C39 . C40 . -11.9(6) yes
N4 . C38 . C39 . C44 . 168.5(3) yes
C38 . C39 . C40 . O4 . -0.5(6) yes
C38 . C39 . C40 . C41 . -179.7(4) yes
C44 . C39 . C40 . O4 . 179.1(4) yes
C44 . C39 . C40 . C41 . -0.1(6) yes
C38 . C39 . C44 . C43 . -178.7(4) yes
C40 . C39 . C44 . C43 . 1.7(6) yes
O4 . C40 . C41 . C42 . 178.7(3) yes
O4 . C40 . C41 . C45 . -0.8(5) yes
C39 . C40 . C41 . C42 . -2.1(6) yes
C39 . C40 . C41 . C45 . 178.3(4) yes
C40 . C41 . C42 . C43 . 2.8(6) yes
C45 . C41 . C42 . C43 . -177.6(4) yes
C40 . C41 . C45 . C46 . 58.6(5) yes
C40 . C41 . C45 . C47 . 177.9(4) yes
C40 . C41 . C45 . C48 . -63.0(5) yes
C42 . C41 . C45 . C46 . -120.9(5) yes
C42 . C41 . C45 . C47 . -1.7(6) yes
C42 . C41 . C45 . C48 . 117.5(5) yes
C41 . C42 . C43 . C44 . -1.3(7) yes
C42 . C43 . C44 . C39 . -1.1(6) yes
C49 . C50 . C51 . C52 . 36.2(1) yes
C50 . C51 . C52 . O5 . -14.4(1) yes
C51 . C52 . O5 . C49 . -11.4(2) yes
